data_1504773
loop_
_publ_author_name
'Ishihara, Kazuaki'
'Nakano, Kazuhiko'
'Akakura, Matsujiro'

_publ_section_title
;
 Organocatalytic enantioselective Diels-Alder reaction of dienes with
 alpha-(N,N-Diacylamino)acroleins.
;
_journal_issue 13
_journal_name_full 'Organic letters'
_journal_page_first 2893
_journal_page_last 2896
_journal_paper_doi 10.1021/ol8011277
_journal_volume 10
_journal_year 2008
_chemical_absolute_configuration R
_chemical_formula_sum 'C24 H18 F4 N2 O3'
_chemical_formula_weight 458.40
_chemical_name_common
;
N-((R)-1-phenylethyl)-2-(4,5,6,7-tetrafluoro-1,
3-dioxoisoindolin-2-yl)bicyclo[2.2.1]hept-5-ene-2-carboxamide
;
_chemical_name_systematic
; 
 ? 
;
_space_group_IT_number 80
_symmetry_cell_setting tetragonal
_symmetry_space_group_name_Hall 'I 4bw'
_symmetry_space_group_name_H-M 'I 41'
_atom_sites_solution_hydrogens geom
_atom_sites_solution_primary direct
_atom_sites_solution_secondary difmap
_audit_creation_method SHELXL-97
_cell_angle_alpha 90.00
_cell_angle_beta 90.00
_cell_angle_gamma 90.00
_cell_formula_units_Z 8
_cell_length_a 17.532(5)
_cell_length_b 17.532(5)
_cell_length_c 14.212(8)
_cell_measurement_temperature 173(2)
_cell_volume 4368(3)
_computing_cell_refinement 'Bruker SMART APEX'
_computing_data_collection 'Bruker SMART APEX'
_computing_data_reduction 'Bruker SMART APEX'
_computing_molecular_graphics 'ORTEP 3'
_computing_publication_material 'ORTEP 3'
_computing_structure_refinement 'SHELXL-97 (Sheldrick, 1997)'
_computing_structure_solution 'SHELXS-97 (Sheldrick, 1990)'
_diffrn_ambient_temperature 173(2)
_diffrn_detector_area_resol_mean 8.366
_diffrn_measured_fraction_theta_full 0.999
_diffrn_measured_fraction_theta_max 0.999
_diffrn_measurement_device_type 'Bruker SMART APEX'
_diffrn_measurement_method 'omega mode'
_diffrn_radiation_monochromator graphite
_diffrn_radiation_source 'fine-focus sealed tube'
_diffrn_radiation_type MoK\a
_diffrn_radiation_wavelength 0.71073
_diffrn_reflns_av_R_equivalents 0.0354
_diffrn_reflns_av_sigmaI/netI 0.0371
_diffrn_reflns_limit_h_max 15
_diffrn_reflns_limit_h_min -23
_diffrn_reflns_limit_k_max 23
_diffrn_reflns_limit_k_min -23
_diffrn_reflns_limit_l_max 18
_diffrn_reflns_limit_l_min -14
_diffrn_reflns_number 15516
_diffrn_reflns_theta_full 28.28
_diffrn_reflns_theta_max 28.28
_diffrn_reflns_theta_min 1.64
_exptl_absorpt_coefficient_mu 0.115
_exptl_absorpt_correction_T_max 0.9773
_exptl_absorpt_correction_T_min 0.9662
_exptl_absorpt_correction_type empirical
_exptl_absorpt_process_details 'Bruker SMART APEX'
_exptl_crystal_colour colorless
_exptl_crystal_density_diffrn 1.394
_exptl_crystal_density_method 'not measured'
_exptl_crystal_description prism
_exptl_crystal_F_000 1888
_exptl_crystal_size_max 0.30
_exptl_crystal_size_mid 0.20
_exptl_crystal_size_min 0.20
_refine_diff_density_max 0.190
_refine_diff_density_min -0.162
_refine_diff_density_rms 0.035
_refine_ls_abs_structure_details 'Flack H D (1983), Acta Cryst. A39, 876-881'
_refine_ls_abs_structure_Flack -0.3(5)
_refine_ls_extinction_method none
_refine_ls_goodness_of_fit_ref 1.032
_refine_ls_hydrogen_treatment mixed
_refine_ls_matrix_type full
_refine_ls_number_parameters 370
_refine_ls_number_reflns 5061
_refine_ls_number_restraints 1
_refine_ls_restrained_S_all 1.032
_refine_ls_R_factor_all 0.0478
_refine_ls_R_factor_gt 0.0376
_refine_ls_shift/su_max 0.009
_refine_ls_shift/su_mean 0.001
_refine_ls_structure_factor_coef Fsqd
_refine_ls_weighting_details 'calc w=1/[\s^2^(Fo^2^)+(0.0558P)^2^+0.2307P] where P=(Fo^2^+2Fc^2^)/3'
_refine_ls_weighting_scheme calc
_refine_ls_wR_factor_gt 0.0914
_refine_ls_wR_factor_ref 0.0976
_reflns_number_gt 4257
_reflns_number_total 5061
_reflns_threshold_expression >2sigma(I)
_cod_data_source_file ol8011277-file003.cif
_cod_data_source_block cpfeth1
_cod_original_sg_symbol_H-M I41
_cod_database_code 1504773

loop_
_symmetry_equiv_pos_as_xyz
'x, y, z'
'-x, -y, z'
'-y, x+1/2, z+1/4'
'y, -x+1/2, z+1/4'
'x+1/2, y+1/2, z+1/2'
'-x+1/2, -y+1/2, z+1/2'
'-y+1/2, x+1, z+3/4'
'y+1/2, -x+1, z+3/4'

loop_
_atom_site_label
_atom_site_type_symbol
_atom_site_fract_x
_atom_site_fract_y
_atom_site_fract_z
_atom_site_U_iso_or_equiv
_atom_site_adp_type
_atom_site_occupancy
_atom_site_symmetry_multiplicity
_atom_site_calc_flag
O3 O 0.75600(6) 0.06353(7) 0.47952(9) 0.0395(3) Uani 1 1 d
N1 N 0.89527(7) 0.09796(8) 0.65043(9) 0.0321(3) Uani 1 1 d
F1 F 1.08547(7) 0.08982(7) 0.85077(9) 0.0577(3) Uani 1 1 d
O1 O 1.02894(7) 0.08591(8) 0.64909(9) 0.0443(3) Uani 1 1 d
C39 C 0.96856(9) 0.09252(9) 0.68955(12) 0.0332(3) Uani 1 1 d
C40 C 0.81575(9) 0.04890(9) 0.52000(12) 0.0320(3) Uani 1 1 d
O2 O 0.77098(7) 0.10447(9) 0.70616(10) 0.0510(3) Uani 1 1 d
C42 C 0.87133(8) 0.11285(9) 0.55156(11) 0.0310(3) Uani 1 1 d
N2 N 0.84012(9) -0.02284(8) 0.53556(12) 0.0420(4) Uani 1 1 d
C44 C 0.95753(10) 0.09412(9) 0.79356(12) 0.0354(3) Uani 1 1 d
F2 F 0.77820(8) 0.10364(10) 0.92220(10) 0.0796(5) Uani 1 1 d
F3 F 1.03260(9) 0.09526(10) 1.02864(10) 0.0778(4) Uani 1 1 d
C47 C 0.94197(10) 0.11879(11) 0.48261(12) 0.0390(4) Uani 1 1 d
C48 C 0.83604(10) 0.19473(9) 0.54385(13) 0.0366(4) Uani 1 1 d
C49 C 0.96768(11) 0.20221(11) 0.50168(14) 0.0444(4) Uani 1 1 d
C50 C 0.90830(11) 0.12792(12) 0.38468(13) 0.0441(4) Uani 1 1 d
C51 C 0.88983(11) 0.23589(11) 0.47297(14) 0.0449(4) Uani 1 1 d
C52 C 0.87964(10) 0.09767(10) 0.81214(13) 0.0386(4) Uani 1 1 d
C53 C 0.79562(11) -0.09073(10) 0.50954(15) 0.0451(4) Uani 1 1 d
C54 C 0.83857(10) 0.10052(10) 0.72066(13) 0.0378(4) Uani 1 1 d
C55 C 1.00978(11) 0.09340(10) 0.86543(14) 0.0430(4) Uani 1 1 d
C56 C 0.87883(12) 0.19756(12) 0.37903(14) 0.0478(4) Uani 1 1 d
C57 C 0.98240(14) 0.09627(12) 0.95720(14) 0.0538(5) Uani 1 1 d
C58 C 0.83374(11) -0.13405(11) 0.42952(16) 0.0508(5) Uani 1 1 d
F4 F 0.88195(10) 0.10158(11) 1.06442(10) 0.0880(5) Uani 1 1 d
C60 C 0.90514(15) 0.09889(13) 0.97576(15) 0.0577(5) Uani 1 1 d
C61 C 0.85298(12) 0.09987(12) 0.90278(14) 0.0501(5) Uani 1 1 d
C62 C 0.86923(15) -0.09476(16) 0.35757(19) 0.0653(6) Uani 1 1 d
C63 C 0.83204(13) -0.21421(13) 0.4250(2) 0.0601(6) Uani 1 1 d
C68 C 0.77932(16) -0.13801(14) 0.5971(2) 0.0614(6) Uani 1 1 d
C65 C 0.86456(17) -0.25227(17) 0.3503(2) 0.0740(8) Uani 1 1 d
C66 C 0.90009(19) -0.2123(2) 0.2798(2) 0.0850(10) Uani 1 1 d
C67 C 0.90253(18) -0.1328(2) 0.2829(2) 0.0828(9) Uani 1 1 d
H1 H 0.9817(11) 0.0790(11) 0.4894(13) 0.034(4) Uiso 1 1 d
H7 H 0.7482(13) -0.0696(12) 0.4861(16) 0.049(6) Uiso 1 1 d
H2 H 0.9783(11) 0.2113(11) 0.5673(16) 0.038(5) Uiso 1 1 d
H8 H 0.8720(15) -0.0417(18) 0.358(2) 0.073(8) Uiso 1 1 d
H4 H 0.8536(12) 0.2203(12) 0.3285(17) 0.046(5) Uiso 1 1 d
H3 H 1.0095(12) 0.2150(12) 0.4618(15) 0.041(5) Uiso 1 1 d
H5 H 0.8837(13) 0.2917(14) 0.4782(19) 0.057(6) Uiso 1 1 d
H6 H 0.9070(13) 0.0856(13) 0.3385(17) 0.048(6) Uiso 1 1 d
H9 H 0.7839(12) 0.1946(12) 0.5233(15) 0.041(5) Uiso 1 1 d
H10 H 0.8395(11) 0.2188(11) 0.6059(15) 0.038(5) Uiso 1 1 d
H11 H 0.7426(16) -0.1761(16) 0.586(2) 0.074(8) Uiso 1 1 d
H14 H 0.8065(18) -0.2434(18) 0.478(2) 0.084(9) Uiso 1 1 d
H15 H 0.9248(19) -0.235(2) 0.231(3) 0.097(10) Uiso 1 1 d
H12 H 0.8262(15) -0.1607(14) 0.6176(18) 0.059(7) Uiso 1 1 d
H16 H 0.8648(18) -0.3097(19) 0.347(2) 0.085(9) Uiso 1 1 d
H13 H 0.7561(16) -0.1011(17) 0.648(2) 0.077(8) Uiso 1 1 d
H17 H 0.9230(17) -0.1045(16) 0.242(2) 0.070(9) Uiso 1 1 d
H18 H 0.8809(12) -0.0296(11) 0.5644(15) 0.036(5) Uiso 1 1 d

loop_
_atom_site_aniso_label
_atom_site_aniso_U_11
_atom_site_aniso_U_22
_atom_site_aniso_U_33
_atom_site_aniso_U_23
_atom_site_aniso_U_13
_atom_site_aniso_U_12
O3 0.0348(6) 0.0401(6) 0.0436(7) 0.0045(5) -0.0110(5) -0.0024(5)
N1 0.0282(6) 0.0369(7) 0.0311(7) -0.0013(5) 0.0018(5) -0.0023(5)
F1 0.0455(6) 0.0645(7) 0.0631(8) -0.0050(6) -0.0194(5) 0.0022(5)
O1 0.0318(6) 0.0568(8) 0.0444(7) -0.0079(6) 0.0040(5) 0.0032(5)
C39 0.0322(8) 0.0306(8) 0.0368(8) -0.0040(6) -0.0018(6) -0.0004(6)
C40 0.0315(7) 0.0346(8) 0.0298(7) 0.0003(6) -0.0012(6) -0.0012(6)
O2 0.0316(6) 0.0791(10) 0.0425(7) 0.0062(6) 0.0039(5) -0.0015(6)
C42 0.0294(7) 0.0360(8) 0.0276(7) -0.0015(6) -0.0001(6) -0.0032(6)
N2 0.0343(7) 0.0369(8) 0.0549(9) 0.0017(6) -0.0166(7) -0.0024(6)
C44 0.0395(8) 0.0288(7) 0.0379(9) -0.0019(6) -0.0032(6) 0.0021(6)
F2 0.0619(8) 0.1319(13) 0.0451(7) 0.0079(8) 0.0215(6) 0.0154(8)
F3 0.0960(10) 0.0925(11) 0.0449(7) -0.0067(7) -0.0309(7) 0.0108(8)
C47 0.0342(8) 0.0483(10) 0.0345(9) -0.0044(7) 0.0070(7) -0.0047(7)
C48 0.0391(9) 0.0354(8) 0.0354(9) 0.0004(7) 0.0007(7) -0.0026(6)
C49 0.0430(9) 0.0539(11) 0.0364(10) -0.0037(8) 0.0072(8) -0.0167(8)
C50 0.0471(10) 0.0546(11) 0.0305(9) -0.0023(8) 0.0065(7) -0.0138(8)
C51 0.0544(11) 0.0399(9) 0.0403(9) 0.0033(7) 0.0030(8) -0.0101(8)
C52 0.0431(9) 0.0387(8) 0.0341(9) 0.0016(7) 0.0024(7) 0.0044(7)
C53 0.0384(9) 0.0337(8) 0.0634(12) 0.0028(8) -0.0148(8) -0.0018(7)
C54 0.0351(8) 0.0432(9) 0.0351(8) 0.0010(7) 0.0045(7) -0.0002(7)
C55 0.0469(10) 0.0351(8) 0.0469(10) -0.0029(7) -0.0088(8) 0.0049(7)
C56 0.0535(11) 0.0546(11) 0.0353(9) 0.0097(8) 0.0021(8) -0.0165(9)
C57 0.0774(15) 0.0481(11) 0.0360(10) -0.0037(8) -0.0186(9) 0.0097(9)
C58 0.0420(9) 0.0444(10) 0.0661(13) -0.0042(9) -0.0219(9) -0.0013(8)
F4 0.1097(12) 0.1249(14) 0.0296(7) 0.0021(7) 0.0066(7) 0.0199(10)
C60 0.0805(15) 0.0618(13) 0.0309(9) 0.0015(8) 0.0040(10) 0.0119(10)
C61 0.0560(11) 0.0589(11) 0.0356(10) 0.0018(8) 0.0072(8) 0.0082(9)
C62 0.0702(15) 0.0606(15) 0.0651(16) -0.0041(11) -0.0133(12) -0.0081(11)
C63 0.0523(11) 0.0467(11) 0.0811(17) -0.0093(11) -0.0257(12) 0.0052(9)
C68 0.0596(14) 0.0459(11) 0.0788(16) 0.0094(11) -0.0049(12) -0.0081(10)
C65 0.0720(16) 0.0647(16) 0.085(2) -0.0231(14) -0.0274(15) 0.0117(12)
C66 0.0722(17) 0.105(2) 0.077(2) -0.0415(19) -0.0243(15) 0.0214(17)
C67 0.0772(18) 0.111(2) 0.0598(17) -0.0149(17) -0.0013(14) -0.0166(17)

loop_
_atom_type_symbol
_atom_type_description
_atom_type_scat_dispersion_real
_atom_type_scat_dispersion_imag
_atom_type_scat_source
C C 0.0033 0.0016 'International Tables Vol C Tables 4.2.6.8 and 6.1.1.4'
H H 0.0000 0.0000 'International Tables Vol C Tables 4.2.6.8 and 6.1.1.4'
N N 0.0061 0.0033 'International Tables Vol C Tables 4.2.6.8 and 6.1.1.4'
O O 0.0106 0.0060 'International Tables Vol C Tables 4.2.6.8 and 6.1.1.4'
F F 0.0171 0.0103 'International Tables Vol C Tables 4.2.6.8 and 6.1.1.4'

loop_
_geom_angle_atom_site_label_1
_geom_angle_atom_site_label_2
_geom_angle_atom_site_label_3
_geom_angle
C39 N1 C54 111.55(14)
C39 N1 C42 130.06(13)
C54 N1 C42 117.63(13)
O1 C39 N1 128.25(16)
O1 C39 C44 125.90(15)
N1 C39 C44 105.83(14)
O3 C40 N2 123.03(15)
O3 C40 C42 121.51(14)
N2 C40 C42 115.35(14)
N1 C42 C40 108.84(12)
N1 C42 C48 109.74(13)
C40 C42 C48 113.19(13)
N1 C42 C47 112.03(13)
C40 C42 C47 111.10(13)
C48 C42 C47 101.85(13)
C40 N2 C53 123.12(15)
C40 N2 H18 119.1(14)
C53 N2 H18 117.7(14)
C55 C44 C52 120.93(17)
C55 C44 C39 130.63(16)
C52 C44 C39 108.43(15)
C50 C47 C49 99.97(15)
C50 C47 C42 105.66(14)
C49 C47 C42 100.42(13)
C50 C47 H1 115.9(11)
C49 C47 H1 116.2(11)
C42 C47 H1 116.3(11)
C51 C48 C42 103.33(14)
C51 C48 H9 112.4(13)
C42 C48 H9 113.3(13)
C51 C48 H10 110.2(12)
C42 C48 H10 107.9(11)
H9 C48 H10 109.5(17)
C51 C49 C47 93.29(14)
C51 C49 H2 111.3(12)
C47 C49 H2 112.3(12)
C51 C49 H3 115.6(13)
C47 C49 H3 109.9(12)
H2 C49 H3 112.8(18)
C56 C50 C47 107.64(17)
C56 C50 H6 129.8(13)
C47 C50 H6 122.4(13)
C56 C51 C49 100.19(17)
C56 C51 C48 106.80(15)
C49 C51 C48 100.80(15)
C56 C51 H5 119.7(15)
C49 C51 H5 117.1(14)
C48 C51 H5 110.2(15)
C61 C52 C44 120.93(17)
C61 C52 C54 130.96(17)
C44 C52 C54 108.09(15)
N2 C53 C58 111.03(16)
N2 C53 C68 109.55(18)
C58 C53 C68 114.93(18)
N2 C53 H7 103.4(13)
C58 C53 H7 108.1(14)
C68 C53 H7 109.1(13)
O2 C54 N1 125.06(16)
O2 C54 C52 128.88(16)
N1 C54 C52 106.06(14)
F1 C55 C44 122.95(17)
F1 C55 C57 119.18(17)
C44 C55 C57 117.86(18)
C50 C56 C51 107.85(18)
C50 C56 H4 128.5(14)
C51 C56 H4 123.6(14)
F3 C57 C60 119.9(2)
F3 C57 C55 118.8(2)
C60 C57 C55 121.26(18)
C62 C58 C63 118.3(2)
C62 C58 C53 120.1(2)
C63 C58 C53 121.5(2)
F4 C60 C57 118.9(2)
F4 C60 C61 120.7(2)
C57 C60 C61 120.39(19)
F2 C61 C52 121.87(18)
F2 C61 C60 119.51(18)
C52 C61 C60 118.61(19)
C58 C62 C67 121.2(3)
C58 C62 H8 121.0(18)
C67 C62 H8 117.8(18)
C65 C63 C58 120.7(3)
C65 C63 H14 120.5(18)
C58 C63 H14 118.8(18)
C53 C68 H11 111.9(18)
C53 C68 H12 108.2(15)
H11 C68 H12 110(2)
C53 C68 H13 107.6(16)
H11 C68 H13 107(2)
H12 C68 H13 112(2)
C66 C65 C63 120.2(3)
C66 C65 H16 118.2(19)
C63 C65 H16 121.5(19)
C65 C66 C67 120.1(3)
C65 C66 H15 124(2)
C67 C66 H15 116(2)
C62 C67 C66 119.6(3)
C62 C67 H17 115(2)
C66 C67 H17 125(2)

loop_
_geom_bond_atom_site_label_1
_geom_bond_atom_site_label_2
_geom_bond_distance
O3 C40 1.222(2)
N1 C39 1.403(2)
N1 C54 1.409(2)
N1 C42 1.490(2)
F1 C55 1.345(2)
O1 C39 1.210(2)
C39 C44 1.491(3)
C40 N2 1.347(2)
C40 C42 1.552(2)
O2 C54 1.205(2)
C42 C48 1.567(2)
C42 C47 1.583(2)
N2 C53 1.470(2)
N2 H18 0.83(2)
C44 C55 1.372(3)
C44 C52 1.392(3)
F2 C61 1.341(2)
F3 C57 1.344(2)
C47 C50 1.520(3)
C47 C49 1.554(3)
C47 H1 0.99(2)
C48 C51 1.557(3)
C48 H9 0.96(2)
C48 H10 0.98(2)
C49 C51 1.542(3)
C49 H2 0.96(2)
C49 H3 0.95(2)
C50 C56 1.328(3)
C50 H6 0.99(2)
C51 C56 1.507(3)
C51 H5 0.99(2)
C52 C61 1.371(3)
C52 C54 1.487(3)
C53 C58 1.522(3)
C53 C68 1.523(3)
C53 H7 0.97(2)
C55 C57 1.391(3)
C56 H4 0.93(2)
C57 C60 1.381(4)
C58 C62 1.381(4)
C58 C63 1.407(3)
F4 C60 1.325(3)
C60 C61 1.383(3)
C62 C67 1.383(4)
C62 H8 0.93(3)
C63 C65 1.377(4)
C63 H14 1.01(3)
C68 H11 0.94(3)
C68 H12 0.96(3)
C68 H13 1.06(3)
C65 C66 1.373(5)
C65 H16 1.01(3)
C66 C67 1.395(5)
C66 H15 0.91(4)
C67 H17 0.85(3)

loop_
_geom_torsion_atom_site_label_1
_geom_torsion_atom_site_label_2
_geom_torsion_atom_site_label_3
_geom_torsion_atom_site_label_4
_geom_torsion
C54 N1 C39 O1 176.50(17)
C42 N1 C39 O1 -13.9(3)
C54 N1 C39 C44 -1.80(18)
C42 N1 C39 C44 167.84(15)
C39 N1 C42 C40 126.68(16)
C54 N1 C42 C40 -64.20(17)
C39 N1 C42 C48 -108.95(17)
C54 N1 C42 C48 60.16(17)
C39 N1 C42 C47 3.4(2)
C54 N1 C42 C47 172.54(14)
O3 C40 C42 N1 133.31(16)
N2 C40 C42 N1 -50.31(19)
O3 C40 C42 C48 11.0(2)
N2 C40 C42 C48 -172.61(14)
O3 C40 C42 C47 -102.88(18)
N2 C40 C42 C47 73.51(19)
O3 C40 N2 C53 -3.1(3)
C42 C40 N2 C53 -179.38(17)
O1 C39 C44 C55 4.4(3)
N1 C39 C44 C55 -177.27(17)
O1 C39 C44 C52 -176.33(16)
N1 C39 C44 C52 2.02(17)
N1 C42 C47 C50 175.85(14)
C40 C42 C47 C50 53.88(18)
C48 C42 C47 C50 -66.93(17)
N1 C42 C47 C49 -80.58(16)
C40 C42 C47 C49 157.44(14)
C48 C42 C47 C49 36.63(16)
N1 C42 C48 C51 118.92(14)
C40 C42 C48 C51 -119.28(15)
C47 C42 C48 C51 0.07(16)
C50 C47 C49 C51 49.69(15)
C42 C47 C49 C51 -58.44(15)
C49 C47 C50 C56 -32.21(18)
C42 C47 C50 C56 71.69(18)
C47 C49 C51 C56 -50.78(15)
C47 C49 C51 C48 58.69(16)
C42 C48 C51 C56 67.09(19)
C42 C48 C51 C49 -37.14(17)
C55 C44 C52 C61 -0.6(3)
C39 C44 C52 C61 -179.94(17)
C55 C44 C52 C54 177.89(16)
C39 C44 C52 C54 -1.48(18)
C40 N2 C53 C58 111.5(2)
C40 N2 C53 C68 -120.5(2)
C39 N1 C54 O2 -179.27(18)
C42 N1 C54 O2 9.7(3)
C39 N1 C54 C52 0.92(18)
C42 N1 C54 C52 -170.14(13)
C61 C52 C54 O2 -1.1(3)
C44 C52 C54 O2 -179.39(19)
C61 C52 C54 N1 178.65(19)
C44 C52 C54 N1 0.40(18)
C52 C44 C55 F1 179.82(15)
C39 C44 C55 F1 -1.0(3)
C52 C44 C55 C57 0.0(3)
C39 C44 C55 C57 179.25(17)
C47 C50 C56 C51 -1.6(2)
C49 C51 C56 C50 35.09(19)
C48 C51 C56 C50 -69.6(2)
F1 C55 C57 F3 -0.1(3)
C44 C55 C57 F3 179.69(17)
F1 C55 C57 C60 -179.06(18)
C44 C55 C57 C60 0.7(3)
N2 C53 C58 C62 -37.9(2)
C68 C53 C58 C62 -163.0(2)
N2 C53 C58 C63 143.98(17)
C68 C53 C58 C63 18.9(3)
F3 C57 C60 F4 1.0(3)
C55 C57 C60 F4 -180.0(2)
F3 C57 C60 C61 -179.9(2)
C55 C57 C60 C61 -1.0(3)
C44 C52 C61 F2 179.69(18)
C54 C52 C61 F2 1.6(3)
C44 C52 C61 C60 0.3(3)
C54 C52 C61 C60 -177.7(2)
F4 C60 C61 F2 0.1(3)
C57 C60 C61 F2 -179.0(2)
F4 C60 C61 C52 179.4(2)
C57 C60 C61 C52 0.4(3)
C63 C58 C62 C67 -0.2(3)
C53 C58 C62 C67 -178.3(2)
C62 C58 C63 C65 -0.4(3)
C53 C58 C63 C65 177.7(2)
C58 C63 C65 C66 0.9(3)
C63 C65 C66 C67 -0.8(4)
C58 C62 C67 C66 0.2(4)
C65 C66 C67 C62 0.2(4)
